data_7038967
loop_
_publ_author_name
'Keller, I. C.'
'Bauer, W.'
'Heinemann, F. W.'
'H\"ohn, C'
'Rohwer, L.'
'Zenneck, U.'

_publ_section_title
;
 Optically active P5-deltacyclenes: selective oxidation, ligand
 properties, and a diastereoselective rearrangement reaction.
;
_journal_issue 17
_journal_name_full 'Dalton transactions (Cambridge, England : 2003)'
_journal_page_first 7267
_journal_page_last 7277
_journal_paper_doi 10.1039/c6dt00548a
_journal_volume 45
_journal_year 2016
_chemical_formula_moiety 'C20 H37 P5 S'
_chemical_formula_sum 'C20 H37 P5 S'
_chemical_formula_weight 464.40
_chemical_properties_physical 'Air-sensitive, Moisture-sensitive'
_space_group_crystal_system monoclinic
_space_group_IT_number 14
_space_group_name_Hall '-P 2ybc'
_space_group_name_H-M_alt 'P 1 21/c 1'
_symmetry_space_group_name_Hall '-P 2ybc'
_symmetry_space_group_name_H-M 'P 1 21/c 1'
_atom_sites_solution_hydrogens mixed
_audit_creation_date 2015-08-21
_audit_creation_method
;
Olex2 1.2
(compiled 2015.01.26 svn.r3150 for OlexSys, GUI svn.r4998)
;
_audit_update_record
;
2015-08-26 deposited with the CCDC.
2016-04-07 downloaded from the CCDC.
;
_cell_angle_alpha 90
_cell_angle_beta 102.198(3)
_cell_angle_gamma 90
_cell_formula_units_Z 8
_cell_length_a 10.2318(15)
_cell_length_b 21.181(3)
_cell_length_c 22.531(3)
_cell_measurement_reflns_used 9974
_cell_measurement_temperature 100(2)
_cell_measurement_theta_max 27.71
_cell_measurement_theta_min 2.25
_cell_volume 4772.7(12)
_computing_cell_refinement 'Bruker SAINT'
_computing_data_collection 'Bruker APEX2'
_computing_data_reduction 'Bruker SAINT'
_computing_molecular_graphics 'SHELXTL 6.12 (Bruker AXS, 2002)'
_computing_publication_material 'Olex2 (Dolomanov et al., 2009)'
_computing_structure_refinement 'SHELXL-2014/6 (Sheldrick, 2008)'
_computing_structure_solution 'SHELXTL 6.12 (Bruker AXS, 2002)'
_diffrn_ambient_temperature 100.15
_diffrn_detector_area_resol_mean 83.33
_diffrn_measured_fraction_theta_full 0.999
_diffrn_measured_fraction_theta_max 0.999
_diffrn_measurement_device_type 'Bruker Kappa APEX II CCD area detector'
_diffrn_measurement_method 'phi and omega scans'
_diffrn_radiation_monochromator 'Quazar focussing montel optics'
_diffrn_radiation_source 'ImuS micro-focus tube'
_diffrn_radiation_type MoK\a
_diffrn_radiation_wavelength 0.71073
_diffrn_reflns_av_R_equivalents 0.0431
_diffrn_reflns_av_unetI/netI 0.0372
_diffrn_reflns_Laue_measured_fraction_full 0.999
_diffrn_reflns_Laue_measured_fraction_max 0.999
_diffrn_reflns_limit_h_max 13
_diffrn_reflns_limit_h_min -13
_diffrn_reflns_limit_k_max 27
_diffrn_reflns_limit_k_min -24
_diffrn_reflns_limit_l_max 28
_diffrn_reflns_limit_l_min -28
_diffrn_reflns_number 44054
_diffrn_reflns_point_group_measured_fraction_full 0.999
_diffrn_reflns_point_group_measured_fraction_max 0.999
_diffrn_reflns_theta_full 27.000
_diffrn_reflns_theta_max 27.102
_diffrn_reflns_theta_min 2.084
_diffrn_standards_number 0
_exptl_absorpt_coefficient_mu 0.475
_exptl_absorpt_correction_T_max 0.7456
_exptl_absorpt_correction_T_min 0.6953
_exptl_absorpt_correction_type multi-scan
_exptl_absorpt_process_details
;
SADABS-2008/1 (Bruker,2008) was used for absorption correction.
wR2(int) was 0.0787 before and 0.0479 after correction.
The Ratio of minimum to maximum transmission is 0.9325.
The \l/2 correction factor is 0.0015.
;
_exptl_crystal_colour yellow
_exptl_crystal_density_diffrn 1.293
_exptl_crystal_description irregular
_exptl_crystal_F_000 1984
_exptl_crystal_recrystallization_method 'Re-crystallisation from solvent: n-hexane'
_exptl_crystal_size_max 0.18
_exptl_crystal_size_mid 0.11
_exptl_crystal_size_min 0.06
_refine_diff_density_max 2.023
_refine_diff_density_min -0.690
_refine_diff_density_rms 0.089
_refine_ls_extinction_method none
_refine_ls_goodness_of_fit_ref 1.033
_refine_ls_hydrogen_treatment mixed
_refine_ls_matrix_type full
_refine_ls_number_parameters 530
_refine_ls_number_reflns 10521
_refine_ls_number_restraints 66
_refine_ls_restrained_S_all 1.034
_refine_ls_R_factor_all 0.0625
_refine_ls_R_factor_gt 0.0484
_refine_ls_shift/su_max 0.001
_refine_ls_shift/su_mean 0.000
_refine_ls_structure_factor_coef Fsqd
_refine_ls_weighting_details 'w=1/[\s^2^(Fo^2^)+(0.0666P)^2^+7.0247P] where P=(Fo^2^+2Fc^2^)/3'
_refine_ls_weighting_scheme calc
_refine_ls_wR_factor_gt 0.1244
_refine_ls_wR_factor_ref 0.1334
_reflns_Friedel_coverage 0.000
_reflns_number_gt 8532
_reflns_number_total 10521
_reflns_threshold_expression 'I > 2\s(I)'
_cod_data_source_file c6dt00548a1.cif
_cod_data_source_block is1110
_cod_depositor_comments 'Adding full bibliography for 7038967--7038971.cif.'
_cod_database_code 7038967
_shelxl_version_number 2014/6
_shelx_space_group_comment
;
The symmetry employed for this shelxl refinement is uniquely defined
by the following loop, which should always be used as a source of
symmetry information in preference to the above space-group names.
They are only intended as comments.
;
_shelx_estimated_absorpt_t_max 0.972
_shelx_estimated_absorpt_t_min 0.919
_olex2_refinement_description
;
1. Fixed Uiso
 At 1.2 times of:
  All P(H) groups
 At 1.5 times of:
  All C(H,H,H) groups
2. Restrained distances
 P5-H5 = P10-H10
 1.2 with sigma of 0.03
 C10-C12A
 1.54 with sigma of 0.02
3. Uiso/Uaniso restraints and constraints
C11 \\sim C12 \\sim C13 \\sim C11A \\sim C12A \\sim C13A: within 1.7A with
sigma of 0.005 and sigma for terminal atoms of 0.01
Uanis(C11) \\sim Ueq, Uanis(C12) \\sim Ueq, Uanis(C13) \\sim Ueq, Uanis(C11A)
\\sim Ueq, Uanis(C12A) \\sim Ueq, Uanis(C13A) \\sim Ueq: with sigma of 0.005
and sigma for terminal atoms of 0.01
4. Same fragment restrains
{C21, C22, C23} sigma for 1-2: 0.02, 1-3: 0.04
as
{C11, C12, C13}
{C21, C22, C23} sigma for 1-2: 0.02, 1-3: 0.04
as
{C11A, C12A, C13A}
5. Others
 Sof(C11A)=Sof(H11D)=Sof(H11E)=Sof(H11F)=Sof(C12A)=Sof(H12D)=Sof(H12E)=
 Sof(H12F)=Sof(C13A)=Sof(H13D)=Sof(H13E)=Sof(H13F)=1-FVAR(1)
 Sof(C11)=Sof(H11A)=Sof(H11B)=Sof(H11C)=Sof(C12)=Sof(H12A)=Sof(H12B)=Sof(H12C)=
 Sof(C13)=Sof(H13A)=Sof(H13B)=Sof(H13C)=FVAR(1)
6.a Idealised Me refined as rotating group:
 C11(H11A,H11B,H11C), C12(H12A,H12B,H12C), C13(H13A,H13B,H13C), C11A(H11D,H11E,
 H11F), C12A(H12D,H12E,H12F), C13A(H13D,H13E,H13F), C21(H21A,H21B,H21C),
 C22(H22A,H22B,H22C), C23(H23A,H23B,H23C), C31(H31A,H31B,H31C), C32(H32A,H32B,
 H32C), C33(H33A,H33B,H33C), C41(H41A,H41B,H41C), C42(H42A,H42B,H42C), C43(H43A,
 H43B,H43C), C51(H51A,H51B,H51C), C52(H52A,H52B,H52C), C53(H53A,H53B,H53C),
 C61(H61A,H61B,H61C), C62(H62A,H62B,H62C), C63(H63A,H63B,H63C), C71(H71A,H71B,
 H71C), C72(H72A,H72B,H72C), C73(H73A,H73B,H73C), C81(H81A,H81B,H81C), C82(H82A,
 H82B,H82C), C83(H83A,H83B,H83C)
;
_olex2_submission_special_instructions 'No special instructions were received'

loop_
_space_group_symop_operation_xyz
'x, y, z'
'-x, y+1/2, -z+1/2'
'-x, -y, -z'
'x, -y-1/2, z-1/2'

loop_
_atom_site_label
_atom_site_type_symbol
_atom_site_fract_x
_atom_site_fract_y
_atom_site_fract_z
_atom_site_U_iso_or_equiv
_atom_site_adp_type
_atom_site_occupancy
_atom_site_site_symmetry_order
_atom_site_calc_flag
_atom_site_refinement_flags_posn
_atom_site_refinement_flags_adp
_atom_site_refinement_flags_occupancy
_atom_site_disorder_assembly
_atom_site_disorder_group
P1 P 0.93282(8) 0.34363(4) 1.01698(3) 0.02399(17) Uani 1 1 d . . . . .
P2 P 0.81395(6) 0.21295(3) 0.97970(3) 0.01721(15) Uani 1 1 d . . . . .
P3 P 1.04257(7) 0.13281(4) 1.01679(3) 0.02194(16) Uani 1 1 d . . . . .
P4 P 1.06339(7) 0.26407(4) 1.05533(3) 0.02148(16) Uani 1 1 d . . . . .
P5 P 0.93673(7) 0.32028(4) 0.92327(3) 0.02245(16) Uani 1 1 d D . . . .
H5 H 0.809(2) 0.3267(15) 0.9041(14) 0.027 Uiso 1 1 d DR . . . .
S1 S 0.62447(7) 0.22483(4) 0.94342(3) 0.02486(16) Uani 1 1 d . . . . .
C1 C 0.8800(3) 0.26584(13) 1.04429(12) 0.0203(5) Uani 1 1 d . . . . .
C2 C 0.8739(3) 0.13523(13) 1.00751(12) 0.0201(5) Uani 1 1 d . . . . .
C3 C 1.0718(3) 0.21405(13) 0.98517(12) 0.0186(5) Uani 1 1 d . . . . .
C4 C 0.9452(3) 0.23176(13) 0.93367(12) 0.0175(5) Uani 1 1 d . . . . .
C10 C 0.8240(3) 0.26950(17) 1.10396(14) 0.0322(7) Uani 1 1 d D . . . .
C11 C 0.8703(6) 0.2070(2) 1.1429(2) 0.0328(12) Uani 0.730(8) 1 d D U P A 1
H11A H 0.9678 0.2071 1.1566 0.049 Uiso 0.730(8) 1 calc GR . P A 1
H11B H 0.8427 0.1697 1.1177 0.049 Uiso 0.730(8) 1 calc GR . P A 1
H11C H 0.8285 0.2061 1.1783 0.049 Uiso 0.730(8) 1 calc GR . P A 1
C12 C 0.6748(5) 0.2729(3) 1.0917(2) 0.0366(13) Uani 0.730(8) 1 d D U P A 1
H12A H 0.6369 0.2335 1.0727 0.055 Uiso 0.730(8) 1 calc GR . P A 1
H12B H 0.6440 0.3083 1.0642 0.055 Uiso 0.730(8) 1 calc GR . P A 1
H12C H 0.6455 0.2793 1.1299 0.055 Uiso 0.730(8) 1 calc GR . P A 1
C13 C 0.8885(10) 0.3226(5) 1.1440(6) 0.038(2) Uani 0.730(8) 1 d D U P A 1
H13A H 0.9859 0.3187 1.1507 0.058 Uiso 0.730(8) 1 calc GR . P A 1
H13B H 0.8611 0.3205 1.1831 0.058 Uiso 0.730(8) 1 calc GR . P A 1
H13C H 0.8604 0.3630 1.1243 0.058 Uiso 0.730(8) 1 calc GR . P A 1
C11A C 0.7867(18) 0.2154(7) 1.1275(7) 0.043(3) Uani 0.270(8) 1 d D U P A 2
H11D H 0.8641 0.1873 1.1385 0.064 Uiso 0.270(8) 1 calc GR . P A 2
H11E H 0.7170 0.1946 1.0973 0.064 Uiso 0.270(8) 1 calc GR . P A 2
H11F H 0.7518 0.2251 1.1638 0.064 Uiso 0.270(8) 1 calc GR . P A 2
C12A C 0.6879(11) 0.3148(8) 1.0847(6) 0.036(3) Uani 0.270(8) 1 d D U P A 2
H12D H 0.7102 0.3532 1.0646 0.054 Uiso 0.270(8) 1 calc GR . P A 2
H12E H 0.6559 0.3264 1.1213 0.054 Uiso 0.270(8) 1 calc GR . P A 2
H12F H 0.6177 0.2915 1.0570 0.054 Uiso 0.270(8) 1 calc GR . P A 2
C13A C 0.918(2) 0.3133(13) 1.1500(18) 0.034(4) Uani 0.270(8) 1 d D U P A 2
H13D H 1.0006 0.2905 1.1677 0.051 Uiso 0.270(8) 1 calc GR . P A 2
H13E H 0.8730 0.3259 1.1824 0.051 Uiso 0.270(8) 1 calc GR . P A 2
H13F H 0.9403 0.3510 1.1289 0.051 Uiso 0.270(8) 1 calc GR . P A 2
C20 C 0.7897(3) 0.07704(14) 1.01831(14) 0.0262(6) Uani 1 1 d . . . . .
C21 C 0.6635(3) 0.09255(16) 1.04285(19) 0.0399(8) Uani 1 1 d D . . . .
H21A H 0.6079 0.1228 1.0157 0.060 Uiso 1 1 calc GR . . . .
H21B H 0.6899 0.1110 1.0835 0.060 Uiso 1 1 calc GR . . . .
H21C H 0.6125 0.0538 1.0450 0.060 Uiso 1 1 calc GR . . . .
C22 C 0.8761(3) 0.03150(16) 1.06300(16) 0.0362(8) Uani 1 1 d D . . . .
H22A H 0.9546 0.0191 1.0472 0.054 Uiso 1 1 calc GR . . . .
H22B H 0.8237 -0.0061 1.0680 0.054 Uiso 1 1 calc GR . . . .
H22C H 0.9053 0.0524 1.1024 0.054 Uiso 1 1 calc GR . . . .
C23 C 0.7426(4) 0.04310(16) 0.95732(16) 0.0384(8) Uani 1 1 d D . . . .
H23A H 0.8205 0.0289 0.9420 0.058 Uiso 1 1 calc GR . . . .
H23B H 0.6894 0.0722 0.9280 0.058 Uiso 1 1 calc GR . . . .
H23C H 0.6877 0.0066 0.9630 0.058 Uiso 1 1 calc GR . . . .
C30 C 1.2239(3) 0.21822(14) 0.97775(13) 0.0218(6) Uani 1 1 d . . . . .
C31 C 1.2571(3) 0.28222(15) 0.95333(15) 0.0274(6) Uani 1 1 d . . . . .
H31A H 1.3528 0.2840 0.9533 0.041 Uiso 1 1 calc GR . . . .
H31B H 1.2346 0.3159 0.9793 0.041 Uiso 1 1 calc GR . . . .
H31C H 1.2053 0.2878 0.9118 0.041 Uiso 1 1 calc GR . . . .
C32 C 1.3207(3) 0.21141(17) 1.04051(14) 0.0299(7) Uani 1 1 d . . . . .
H32A H 1.4126 0.2075 1.0348 0.045 Uiso 1 1 calc GR . . . .
H32B H 1.2970 0.1737 1.0611 0.045 Uiso 1 1 calc GR . . . .
H32C H 1.3135 0.2488 1.0653 0.045 Uiso 1 1 calc GR . . . .
C33 C 1.2640(3) 0.16332(16) 0.93980(15) 0.0305(7) Uani 1 1 d . . . . .
H33A H 1.3563 0.1694 0.9352 0.046 Uiso 1 1 calc GR . . . .
H33B H 1.2041 0.1627 0.8996 0.046 Uiso 1 1 calc GR . . . .
H33C H 1.2569 0.1232 0.9605 0.046 Uiso 1 1 calc GR . . . .
C40 C 0.9237(3) 0.20119(14) 0.86683(12) 0.0217(6) Uani 1 1 d . . . . .
C41 C 0.9362(3) 0.12930(15) 0.86724(15) 0.0312(7) Uani 1 1 d . . . . .
H41A H 0.9366 0.1143 0.8261 0.047 Uiso 1 1 calc GR . . . .
H41B H 0.8603 0.1106 0.8811 0.047 Uiso 1 1 calc GR . . . .
H41C H 1.0197 0.1168 0.8947 0.047 Uiso 1 1 calc GR . . . .
C42 C 1.0211(3) 0.22981(16) 0.82987(14) 0.0297(7) Uani 1 1 d . . . . .
H42A H 1.0067 0.2096 0.7899 0.045 Uiso 1 1 calc GR . . . .
H42B H 1.1135 0.2227 0.8516 0.045 Uiso 1 1 calc GR . . . .
H42C H 1.0047 0.2753 0.8248 0.045 Uiso 1 1 calc GR . . . .
C43 C 0.7848(3) 0.21686(18) 0.82776(14) 0.0337(7) Uani 1 1 d . . . . .
H43A H 0.7755 0.1973 0.7877 0.051 Uiso 1 1 calc GR . . . .
H43B H 0.7752 0.2627 0.8231 0.051 Uiso 1 1 calc GR . . . .
H43C H 0.7153 0.2005 0.8476 0.051 Uiso 1 1 calc GR . . . .
P6 P 0.56040(8) 0.40456(4) 0.91602(3) 0.02519(17) Uani 1 1 d . . . . .
P7 P 0.61463(6) 0.45729(3) 0.79582(3) 0.01752(15) Uani 1 1 d . . . . .
P8 P 0.39430(7) 0.54261(4) 0.75786(3) 0.02210(16) Uani 1 1 d . . . . .
P9 P 0.43885(7) 0.48833(4) 0.88000(3) 0.02315(16) Uani 1 1 d . . . . .
P10 P 0.47456(7) 0.34599(4) 0.83772(3) 0.02329(16) Uani 1 1 d D . . . .
H10 H 0.582(3) 0.3236(15) 0.8294(14) 0.028 Uiso 1 1 d DR . . . .
S2 S 0.77742(7) 0.41686(4) 0.78213(3) 0.02514(16) Uani 1 1 d . . . . .
C5 C 0.6142(3) 0.47547(13) 0.87585(12) 0.0203(5) Uani 1 1 d . . . . .
C6 C 0.5576(3) 0.53042(13) 0.75594(12) 0.0203(5) Uani 1 1 d . . . . .
C7 C 0.3602(3) 0.46653(13) 0.79731(13) 0.0206(6) Uani 1 1 d . . . . .
C8 C 0.4514(3) 0.41180(13) 0.77880(13) 0.0211(6) Uani 1 1 d . . . . .
C50 C 0.7187(3) 0.52027(15) 0.91676(14) 0.0275(6) Uani 1 1 d . . . . .
C51 C 0.6838(3) 0.58950(15) 0.89914(16) 0.0344(7) Uani 1 1 d . . . . .
H51A H 0.7560 0.6171 0.9200 0.052 Uiso 1 1 calc GR . . . .
H51B H 0.6002 0.6010 0.9112 0.052 Uiso 1 1 calc GR . . . .
H51C H 0.6729 0.5945 0.8551 0.052 Uiso 1 1 calc GR . . . .
C52 C 0.8627(3) 0.50507(16) 0.91130(15) 0.0318(7) Uani 1 1 d . . . . .
H52A H 0.9253 0.5317 0.9395 0.048 Uiso 1 1 calc GR . . . .
H52B H 0.8725 0.5132 0.8696 0.048 Uiso 1 1 calc GR . . . .
H52C H 0.8820 0.4605 0.9213 0.048 Uiso 1 1 calc GR . . . .
C53 C 0.7124(4) 0.51341(18) 0.98376(15) 0.0373(8) Uani 1 1 d . . . . .
H53A H 0.7745 0.5434 1.0081 0.056 Uiso 1 1 calc GR . . . .
H53B H 0.7375 0.4703 0.9973 0.056 Uiso 1 1 calc GR . . . .
H53C H 0.6213 0.5222 0.9887 0.056 Uiso 1 1 calc GR . . . .
C60 C 0.6371(3) 0.57329(15) 0.72204(14) 0.0286(7) Uani 1 1 d . . . . .
C61 C 0.7830(3) 0.58427(18) 0.75442(17) 0.0384(8) Uani 1 1 d . . . . .
H61A H 0.7855 0.6083 0.7918 0.058 Uiso 1 1 calc GR . . . .
H61B H 0.8292 0.6081 0.7277 0.058 Uiso 1 1 calc GR . . . .
H61C H 0.8274 0.5435 0.7644 0.058 Uiso 1 1 calc GR . . . .
C62 C 0.5686(3) 0.63793(17) 0.70939(17) 0.0387(8) Uani 1 1 d . . . . .
H62A H 0.5591 0.6572 0.7478 0.058 Uiso 1 1 calc GR . . . .
H62B H 0.4800 0.6324 0.6830 0.058 Uiso 1 1 calc GR . . . .
H62C H 0.6230 0.6654 0.6893 0.058 Uiso 1 1 calc GR . . . .
C63 C 0.6404(4) 0.54087(17) 0.66065(15) 0.0381(8) Uani 1 1 d . . . . .
H63A H 0.5493 0.5382 0.6360 0.057 Uiso 1 1 calc GR . . . .
H63B H 0.6776 0.4983 0.6682 0.057 Uiso 1 1 calc GR . . . .
H63C H 0.6962 0.5657 0.6389 0.057 Uiso 1 1 calc GR . . . .
C70 C 0.2027(3) 0.46151(14) 0.79384(14) 0.0249(6) Uani 1 1 d . . . . .
C71 C 0.1676(3) 0.40448(16) 0.82955(15) 0.0310(7) Uani 1 1 d . . . . .
H71A H 0.0726 0.4061 0.8310 0.047 Uiso 1 1 calc GR . . . .
H71B H 0.2218 0.4055 0.8710 0.047 Uiso 1 1 calc GR . . . .
H71C H 0.1860 0.3654 0.8095 0.047 Uiso 1 1 calc GR . . . .
C72 C 0.1561(3) 0.52012(17) 0.82448(17) 0.0367(8) Uani 1 1 d . . . . .
H72A H 0.0585 0.5192 0.8193 0.055 Uiso 1 1 calc GR . . . .
H72B H 0.1827 0.5585 0.8057 0.055 Uiso 1 1 calc GR . . . .
H72C H 0.1974 0.5199 0.8679 0.055 Uiso 1 1 calc GR . . . .
C73 C 0.1165(3) 0.46170(17) 0.72880(15) 0.0331(7) Uani 1 1 d . . . . .
H73A H 0.0217 0.4601 0.7306 0.050 Uiso 1 1 calc GR . . . .
H73B H 0.1390 0.4248 0.7067 0.050 Uiso 1 1 calc GR . . . .
H73C H 0.1342 0.5003 0.7079 0.050 Uiso 1 1 calc GR . . . .
C80 C 0.4109(3) 0.37870(15) 0.71364(13) 0.0256(6) Uani 1 1 d . . . . .
C81 C 0.3775(3) 0.42783(14) 0.66308(12) 0.0271(6) Uani 1 1 d . . . . .
H81A H 0.3404 0.4067 0.6245 0.041 Uiso 1 1 calc GR . . . .
H81B H 0.4590 0.4506 0.6597 0.041 Uiso 1 1 calc GR . . . .
H81C H 0.3117 0.4577 0.6726 0.041 Uiso 1 1 calc GR . . . .
C82 C 0.2971(3) 0.33001(15) 0.71227(15) 0.0319(7) Uani 1 1 d . . . . .
H82A H 0.2643 0.3153 0.6705 0.048 Uiso 1 1 calc GR . . . .
H82B H 0.2237 0.3499 0.7272 0.048 Uiso 1 1 calc GR . . . .
H82C H 0.3314 0.2940 0.7383 0.048 Uiso 1 1 calc GR . . . .
C83 C 0.5259(3) 0.33964(17) 0.69737(15) 0.0348(7) Uani 1 1 d . . . . .
H83A H 0.4925 0.3161 0.6598 0.052 Uiso 1 1 calc GR . . . .
H83B H 0.5604 0.3100 0.7304 0.052 Uiso 1 1 calc GR . . . .
H83C H 0.5979 0.3680 0.6916 0.052 Uiso 1 1 calc GR . . . .

loop_
_atom_site_aniso_label
_atom_site_aniso_U_11
_atom_site_aniso_U_22
_atom_site_aniso_U_33
_atom_site_aniso_U_23
_atom_site_aniso_U_13
_atom_site_aniso_U_12
P1 0.0270(4) 0.0187(4) 0.0273(4) -0.0036(3) 0.0082(3) -0.0018(3)
P2 0.0137(3) 0.0178(3) 0.0205(3) -0.0011(3) 0.0043(2) -0.0014(2)
P3 0.0181(3) 0.0200(4) 0.0280(4) 0.0029(3) 0.0056(3) 0.0008(3)
P4 0.0184(3) 0.0251(4) 0.0206(4) -0.0030(3) 0.0033(3) -0.0039(3)
P5 0.0237(4) 0.0198(4) 0.0248(4) 0.0014(3) 0.0075(3) -0.0008(3)
S1 0.0145(3) 0.0298(4) 0.0301(4) 0.0017(3) 0.0041(3) -0.0003(3)
C1 0.0187(13) 0.0226(14) 0.0211(13) -0.0025(11) 0.0079(10) -0.0028(11)
C2 0.0199(13) 0.0179(14) 0.0231(14) -0.0015(11) 0.0059(10) -0.0016(10)
C3 0.0146(12) 0.0204(14) 0.0210(13) -0.0021(10) 0.0040(10) -0.0012(10)
C4 0.0153(12) 0.0184(13) 0.0189(13) -0.0001(10) 0.0041(10) -0.0015(10)
C10 0.0326(16) 0.0422(19) 0.0256(16) -0.0100(13) 0.0150(13) -0.0090(14)
C11 0.041(3) 0.034(2) 0.026(2) 0.0009(18) 0.013(2) -0.003(2)
C12 0.033(2) 0.047(3) 0.036(2) -0.004(2) 0.0194(19) 0.000(2)
C13 0.051(5) 0.041(4) 0.029(4) -0.012(3) 0.021(4) -0.007(3)
C11A 0.050(6) 0.044(6) 0.037(5) 0.001(5) 0.014(5) -0.004(5)
C12A 0.026(5) 0.055(6) 0.031(5) -0.013(5) 0.013(4) -0.001(5)
C13A 0.038(7) 0.037(7) 0.029(6) -0.009(5) 0.013(6) 0.002(6)
C20 0.0249(14) 0.0207(15) 0.0351(16) 0.0017(12) 0.0115(12) -0.0044(12)
C21 0.0326(17) 0.0287(18) 0.066(2) 0.0033(16) 0.0274(17) -0.0040(14)
C22 0.0365(18) 0.0280(17) 0.045(2) 0.0111(15) 0.0110(15) -0.0046(14)
C23 0.0429(19) 0.0290(18) 0.044(2) -0.0061(15) 0.0098(16) -0.0168(15)
C30 0.0151(12) 0.0260(15) 0.0249(14) -0.0008(11) 0.0056(10) -0.0018(11)
C31 0.0197(13) 0.0284(16) 0.0362(17) 0.0005(13) 0.0104(12) -0.0034(12)
C32 0.0159(13) 0.0416(19) 0.0309(16) 0.0026(14) 0.0024(11) -0.0004(12)
C33 0.0201(14) 0.0337(18) 0.0393(18) -0.0054(14) 0.0099(13) 0.0020(12)
C40 0.0198(13) 0.0249(15) 0.0206(13) -0.0053(11) 0.0048(10) -0.0019(11)
C41 0.0394(18) 0.0257(16) 0.0301(16) -0.0102(13) 0.0110(13) -0.0066(13)
C42 0.0296(15) 0.0387(18) 0.0224(15) -0.0036(13) 0.0085(12) -0.0047(13)
C43 0.0255(15) 0.049(2) 0.0251(15) -0.0083(14) 0.0018(12) -0.0008(14)
P6 0.0260(4) 0.0280(4) 0.0219(4) 0.0026(3) 0.0059(3) -0.0007(3)
P7 0.0131(3) 0.0206(4) 0.0195(3) -0.0014(3) 0.0048(2) 0.0003(3)
P8 0.0173(3) 0.0224(4) 0.0275(4) 0.0024(3) 0.0068(3) 0.0006(3)
P9 0.0208(3) 0.0246(4) 0.0265(4) -0.0018(3) 0.0106(3) 0.0009(3)
P10 0.0228(4) 0.0222(4) 0.0243(4) 0.0031(3) 0.0037(3) -0.0003(3)
S2 0.0159(3) 0.0323(4) 0.0285(4) -0.0017(3) 0.0076(3) 0.0040(3)
C5 0.0205(13) 0.0223(14) 0.0195(13) -0.0019(11) 0.0074(10) -0.0030(11)
C6 0.0183(13) 0.0224(14) 0.0204(13) -0.0011(11) 0.0041(10) -0.0002(10)
C7 0.0167(12) 0.0206(14) 0.0259(14) 0.0007(11) 0.0076(10) -0.0006(10)
C8 0.0164(12) 0.0203(14) 0.0269(14) -0.0013(11) 0.0056(11) -0.0001(10)
C50 0.0251(15) 0.0308(17) 0.0251(15) -0.0055(12) 0.0020(12) -0.0020(12)
C51 0.0314(16) 0.0280(17) 0.0418(19) -0.0069(14) 0.0033(14) -0.0045(13)
C52 0.0218(14) 0.0383(19) 0.0325(17) -0.0062(14) -0.0002(12) -0.0023(13)
C53 0.0389(18) 0.043(2) 0.0290(17) -0.0100(14) 0.0053(14) -0.0075(15)
C60 0.0233(14) 0.0304(17) 0.0333(16) 0.0087(13) 0.0087(12) -0.0018(12)
C61 0.0239(15) 0.042(2) 0.050(2) 0.0112(16) 0.0084(14) -0.0102(14)
C62 0.0352(18) 0.0330(19) 0.051(2) 0.0153(16) 0.0167(16) 0.0036(14)
C63 0.044(2) 0.041(2) 0.0348(18) 0.0058(15) 0.0210(15) -0.0037(16)
C70 0.0132(12) 0.0248(15) 0.0381(17) 0.0037(12) 0.0086(11) 0.0001(11)
C71 0.0183(14) 0.0375(18) 0.0396(18) 0.0078(14) 0.0111(12) -0.0027(12)
C72 0.0218(15) 0.0376(19) 0.055(2) 0.0001(16) 0.0177(14) 0.0069(13)
C73 0.0151(13) 0.0380(19) 0.0445(19) 0.0123(15) 0.0022(13) 0.0009(12)
C80 0.0263(14) 0.0276(16) 0.0219(14) -0.0028(12) 0.0026(11) 0.0003(12)
C81 0.0475(18) 0.0218(15) 0.0146(13) 0.0020(11) 0.0122(12) 0.0051(13)
C82 0.0304(16) 0.0258(16) 0.0367(18) -0.0076(13) 0.0005(13) -0.0058(13)
C83 0.0338(17) 0.0390(19) 0.0308(17) -0.0117(14) 0.0050(13) 0.0028(14)

loop_
_atom_type_symbol
_atom_type_description
_atom_type_scat_dispersion_real
_atom_type_scat_dispersion_imag
_atom_type_scat_source
C C 0.0033 0.0016 'International Tables Vol C Tables 4.2.6.8 and 6.1.1.4'
H H 0.0000 0.0000 'International Tables Vol C Tables 4.2.6.8 and 6.1.1.4'
P P 0.1023 0.0942 'International Tables Vol C Tables 4.2.6.8 and 6.1.1.4'
S S 0.1246 0.1234 'International Tables Vol C Tables 4.2.6.8 and 6.1.1.4'

loop_
_geom_angle_atom_site_label_1
_geom_angle_atom_site_label_2
_geom_angle_atom_site_label_3
_geom_angle
P5 P1 P4 94.15(4)
C1 P1 P4 52.75(9)
C1 P1 P5 100.60(9)
C1 P2 S1 114.64(9)
C1 P2 C4 96.85(12)
C2 P2 S1 119.49(9)
C2 P2 C1 103.68(13)
C2 P2 C4 98.73(12)
C4 P2 S1 119.78(9)
C2 P3 C3 99.35(13)
C1 P4 P1 54.32(9)
C1 P4 C3 97.00(12)
C3 P4 P1 103.15(9)
P1 P5 H5 94.3(14)
C4 P5 P1 96.60(9)
C4 P5 H5 99.3(15)
P2 C1 P1 110.90(14)
P4 C1 P1 72.93(10)
P4 C1 P2 106.69(14)
C10 C1 P1 114.8(2)
C10 C1 P2 124.4(2)
C10 C1 P4 115.6(2)
P3 C2 P2 109.25(15)
C20 C2 P2 127.9(2)
C20 C2 P3 122.7(2)
P3 C3 P4 98.75(13)
C4 C3 P3 108.48(17)
C4 C3 P4 107.40(17)
C4 C3 C30 124.8(2)
C30 C3 P3 108.71(18)
C30 C3 P4 105.60(17)
P5 C4 P2 104.84(13)
C3 C4 P2 96.48(16)
C3 C4 P5 109.49(17)
C3 C4 C40 121.1(2)
C40 C4 P2 116.88(18)
C40 C4 P5 106.81(18)
C1 C10 C11 108.0(3)
C1 C10 C12A 103.9(5)
C12 C10 C1 112.8(3)
C12 C10 C11 108.3(3)
C12 C10 C13 112.1(5)
C13 C10 C1 110.9(6)
C13 C10 C11 104.3(5)
C11A C10 C1 118.6(7)
C11A C10 C12A 107.4(9)
C11A C10 C13A 115.4(15)
C13A C10 C1 108.2(15)
C13A C10 C12A 101.2(11)
C10 C11 H11A 109.5
C10 C11 H11B 109.5
C10 C11 H11C 109.5
H11A C11 H11B 109.5
H11A C11 H11C 109.5
H11B C11 H11C 109.5
C10 C12 H12A 109.5
C10 C12 H12B 109.5
C10 C12 H12C 109.5
H12A C12 H12B 109.5
H12A C12 H12C 109.5
H12B C12 H12C 109.5
C10 C13 H13A 109.5
C10 C13 H13B 109.5
C10 C13 H13C 109.5
H13A C13 H13B 109.5
H13A C13 H13C 109.5
H13B C13 H13C 109.5
C10 C11A H11D 109.5
C10 C11A H11E 109.5
C10 C11A H11F 109.5
H11D C11A H11E 109.5
H11D C11A H11F 109.5
H11E C11A H11F 109.5
C10 C12A H12D 109.5
C10 C12A H12E 109.5
C10 C12A H12F 109.5
H12D C12A H12E 109.5
H12D C12A H12F 109.5
H12E C12A H12F 109.5
C10 C13A H13D 109.5
C10 C13A H13E 109.5
C10 C13A H13F 109.5
H13D C13A H13E 109.5
H13D C13A H13F 109.5
H13E C13A H13F 109.5
C21 C20 C2 114.9(3)
C22 C20 C2 109.9(2)
C22 C20 C21 108.0(3)
C22 C20 C23 108.8(3)
C23 C20 C2 108.1(2)
C23 C20 C21 107.0(3)
C20 C21 H21A 109.5
C20 C21 H21B 109.5
C20 C21 H21C 109.5
H21A C21 H21B 109.5
H21A C21 H21C 109.5
H21B C21 H21C 109.5
C20 C22 H22A 109.5
C20 C22 H22B 109.5
C20 C22 H22C 109.5
H22A C22 H22B 109.5
H22A C22 H22C 109.5
H22B C22 H22C 109.5
C20 C23 H23A 109.5
C20 C23 H23B 109.5
C20 C23 H23C 109.5
H23A C23 H23B 109.5
H23A C23 H23C 109.5
H23B C23 H23C 109.5
C31 C30 C3 112.4(2)
C31 C30 C32 105.2(2)
C31 C30 C33 111.2(2)
C32 C30 C3 110.3(2)
C33 C30 C3 113.1(2)
C33 C30 C32 104.0(2)
C30 C31 H31A 109.5
C30 C31 H31B 109.5
C30 C31 H31C 109.5
H31A C31 H31B 109.5
H31A C31 H31C 109.5
H31B C31 H31C 109.5
C30 C32 H32A 109.5
C30 C32 H32B 109.5
C30 C32 H32C 109.5
H32A C32 H32B 109.5
H32A C32 H32C 109.5
H32B C32 H32C 109.5
C30 C33 H33A 109.5
C30 C33 H33B 109.5
C30 C33 H33C 109.5
H33A C33 H33B 109.5
H33A C33 H33C 109.5
H33B C33 H33C 109.5
C41 C40 C4 113.6(2)
C41 C40 C42 109.3(2)
C41 C40 C43 106.5(3)
C42 C40 C4 111.6(2)
C43 C40 C4 112.0(2)
C43 C40 C42 103.2(2)
C40 C41 H41A 109.5
C40 C41 H41B 109.5
C40 C41 H41C 109.5
H41A C41 H41B 109.5
H41A C41 H41C 109.5
H41B C41 H41C 109.5
C40 C42 H42A 109.5
C40 C42 H42B 109.5
C40 C42 H42C 109.5
H42A C42 H42B 109.5
H42A C42 H42C 109.5
H42B C42 H42C 109.5
C40 C43 H43A 109.5
C40 C43 H43B 109.5
C40 C43 H43C 109.5
H43A C43 H43B 109.5
H43A C43 H43C 109.5
H43B C43 H43C 109.5
P10 P6 P9 93.45(4)
C5 P6 P9 52.31(9)
C5 P6 P10 99.93(9)
C5 P7 S2 115.06(10)
C5 P7 C8 96.89(12)
C6 P7 S2 119.29(9)
C6 P7 C5 103.76(13)
C6 P7 C8 98.94(13)
C8 P7 S2 119.28(9)
C6 P8 C7 99.27(13)
C5 P9 P6 54.70(9)
C5 P9 C7 97.38(12)
C7 P9 P6 104.46(9)
P6 P10 H10 97.0(15)
C8 P10 P6 96.72(9)
C8 P10 H10 99.1(15)
P7 C5 P6 111.25(14)
P9 C5 P6 72.99(10)
P9 C5 P7 106.53(14)
C50 C5 P6 115.4(2)
C50 C5 P7 123.8(2)
C50 C5 P9 115.52(19)
P8 C6 P7 109.30(15)
C60 C6 P7 127.1(2)
C60 C6 P8 123.5(2)
P8 C7 P9 99.68(13)
C8 C7 P8 108.47(18)
C8 C7 P9 106.21(18)
C8 C7 C70 125.2(2)
C70 C7 P8 108.34(18)
C70 C7 P9 105.92(18)
P7 C8 P10 104.86(13)
C7 C8 P7 96.70(17)
C7 C8 P10 110.03(18)
C7 C8 C80 120.3(2)
C80 C8 P7 117.03(19)
C80 C8 P10 106.79(19)
C51 C50 C5 109.3(2)
C52 C50 C5 111.8(2)
C52 C50 C51 110.7(3)
C53 C50 C5 110.8(3)
C53 C50 C51 106.7(3)
C53 C50 C52 107.4(3)
C50 C51 H51A 109.5
C50 C51 H51B 109.5
C50 C51 H51C 109.5
H51A C51 H51B 109.5
H51A C51 H51C 109.5
H51B C51 H51C 109.5
C50 C52 H52A 109.5
C50 C52 H52B 109.5
C50 C52 H52C 109.5
H52A C52 H52B 109.5
H52A C52 H52C 109.5
H52B C52 H52C 109.5
C50 C53 H53A 109.5
C50 C53 H53B 109.5
C50 C53 H53C 109.5
H53A C53 H53B 109.5
H53A C53 H53C 109.5
H53B C53 H53C 109.5
C6 C60 C61 114.8(3)
C6 C60 C62 110.6(2)
C6 C60 C63 107.3(3)
C61 C60 C62 108.2(3)
C61 C60 C63 106.8(3)
C62 C60 C63 108.9(3)
C60 C61 H61A 109.5
C60 C61 H61B 109.5
C60 C61 H61C 109.5
H61A C61 H61B 109.5
H61A C61 H61C 109.5
H61B C61 H61C 109.5
C60 C62 H62A 109.5
C60 C62 H62B 109.5
C60 C62 H62C 109.5
H62A C62 H62B 109.5
H62A C62 H62C 109.5
H62B C62 H62C 109.5
C60 C63 H63A 109.5
C60 C63 H63B 109.5
C60 C63 H63C 109.5
H63A C63 H63B 109.5
H63A C63 H63C 109.5
H63B C63 H63C 109.5
C71 C70 C7 111.8(2)
C71 C70 C72 105.6(3)
C71 C70 C73 110.5(3)
C72 C70 C7 109.1(2)
C73 C70 C7 114.4(2)
C73 C70 C72 104.7(3)
C70 C71 H71A 109.5
C70 C71 H71B 109.5
C70 C71 H71C 109.5
H71A C71 H71B 109.5
H71A C71 H71C 109.5
H71B C71 H71C 109.5
C70 C72 H72A 109.5
C70 C72 H72B 109.5
C70 C72 H72C 109.5
H72A C72 H72B 109.5
H72A C72 H72C 109.5
H72B C72 H72C 109.5
C70 C73 H73A 109.5
C70 C73 H73B 109.5
C70 C73 H73C 109.5
H73A C73 H73B 109.5
H73A C73 H73C 109.5
H73B C73 H73C 109.5
C81 C80 C8 111.1(2)
C81 C80 C82 112.9(3)
C81 C80 C83 104.4(2)
C82 C80 C8 110.9(2)
C83 C80 C8 112.9(2)
C83 C80 C82 104.2(3)
C80 C81 H81A 109.5
C80 C81 H81B 109.5
C80 C81 H81C 109.5
H81A C81 H81B 109.5
H81A C81 H81C 109.5
H81B C81 H81C 109.5
C80 C82 H82A 109.5
C80 C82 H82B 109.5
C80 C82 H82C 109.5
H82A C82 H82B 109.5
H82A C82 H82C 109.5
H82B C82 H82C 109.5
C80 C83 H83A 109.5
C80 C83 H83B 109.5
C80 C83 H83C 109.5
H83A C83 H83B 109.5
H83A C83 H83C 109.5
H83B C83 H83C 109.5

loop_
_geom_bond_atom_site_label_1
_geom_bond_atom_site_label_2
_geom_bond_distance
P1 P4 2.2098(11)
P1 P5 2.1773(11)
P1 C1 1.878(3)
P2 S1 1.9546(10)
P2 C1 1.848(3)
P2 C2 1.821(3)
P2 C4 1.904(3)
P3 C2 1.695(3)
P3 C3 1.910(3)
P4 C1 1.840(3)
P4 C3 1.920(3)
P5 H5 1.30(2)
P5 C4 1.889(3)
C1 C10 1.571(4)
C2 C20 1.552(4)
C3 C4 1.591(4)
C3 C30 1.602(4)
C4 C40 1.611(4)
C10 C11 1.604(6)
C10 C12 1.495(6)
C10 C13 1.504(10)
C10 C11A 1.351(14)
C10 C12A 1.672(11)
C10 C13A 1.56(3)
C11 H11A 0.9800
C11 H11B 0.9800
C11 H11C 0.9800
C12 H12A 0.9800
C12 H12B 0.9800
C12 H12C 0.9800
C13 H13A 0.9800
C13 H13B 0.9800
C13 H13C 0.9800
C11A H11D 0.9800
C11A H11E 0.9800
C11A H11F 0.9800
C12A H12D 0.9800
C12A H12E 0.9800
C12A H12F 0.9800
C13A H13D 0.9800
C13A H13E 0.9800
C13A H13F 0.9800
C20 C21 1.544(4)
C20 C22 1.533(4)
C20 C23 1.536(5)
C21 H21A 0.9800
C21 H21B 0.9800
C21 H21C 0.9800
C22 H22A 0.9800
C22 H22B 0.9800
C22 H22C 0.9800
C23 H23A 0.9800
C23 H23B 0.9800
C23 H23C 0.9800
C30 C31 1.528(4)
C30 C32 1.552(4)
C30 C33 1.549(4)
C31 H31A 0.9800
C31 H31B 0.9800
C31 H31C 0.9800
C32 H32A 0.9800
C32 H32B 0.9800
C32 H32C 0.9800
C33 H33A 0.9800
C33 H33B 0.9800
C33 H33C 0.9800
C40 C41 1.528(4)
C40 C42 1.551(4)
C40 C43 1.542(4)
C41 H41A 0.9800
C41 H41B 0.9800
C41 H41C 0.9800
C42 H42A 0.9800
C42 H42B 0.9800
C42 H42C 0.9800
C43 H43A 0.9800
C43 H43B 0.9800
C43 H43C 0.9800
P6 P9 2.2198(11)
P6 P10 2.1836(11)
P6 C5 1.894(3)
P7 S2 1.9544(10)
P7 C5 1.845(3)
P7 C6 1.824(3)
P7 C8 1.896(3)
P8 C6 1.700(3)
P8 C7 1.908(3)
P9 C5 1.837(3)
P9 C7 1.923(3)
P10 H10 1.24(2)
P10 C8 1.905(3)
C5 C50 1.574(4)
C6 C60 1.527(4)
C7 C8 1.598(4)
C7 C70 1.600(4)
C8 C80 1.600(4)
C50 C51 1.541(5)
C50 C52 1.538(4)
C50 C53 1.532(4)
C51 H51A 0.9800
C51 H51B 0.9800
C51 H51C 0.9800
C52 H52A 0.9800
C52 H52B 0.9800
C52 H52C 0.9800
C53 H53A 0.9800
C53 H53B 0.9800
C53 H53C 0.9800
C60 C61 1.535(4)
C60 C62 1.537(5)
C60 C63 1.551(5)
C61 H61A 0.9800
C61 H61B 0.9800
C61 H61C 0.9800
C62 H62A 0.9800
C62 H62B 0.9800
C62 H62C 0.9800
C63 H63A 0.9800
C63 H63B 0.9800
C63 H63C 0.9800
C70 C71 1.536(4)
C70 C72 1.544(4)
C70 C73 1.542(4)
C71 H71A 0.9800
C71 H71B 0.9800
C71 H71C 0.9800
C72 H72A 0.9800
C72 H72B 0.9800
C72 H72C 0.9800
C73 H73A 0.9800
C73 H73B 0.9800
C73 H73C 0.9800
C80 C81 1.527(4)
C80 C82 1.551(4)
C80 C83 1.545(4)
C81 H81A 0.9800
C81 H81B 0.9800
C81 H81C 0.9800
C82 H82A 0.9800
C82 H82B 0.9800
C82 H82C 0.9800
C83 H83A 0.9800
C83 H83B 0.9800
C83 H83C 0.9800

loop_
_geom_torsion_atom_site_label_1
_geom_torsion_atom_site_label_2
_geom_torsion_atom_site_label_3
_geom_torsion_atom_site_label_4
_geom_torsion
P1 P4 C1 P2 107.31(15)
P1 P4 C1 C10 -109.8(2)
P1 P5 C4 P2 45.79(11)
P1 P5 C4 C3 -56.77(17)
P1 P5 C4 C40 170.45(15)
P1 C1 C10 C11 -144.4(3)
P1 C1 C10 C12 96.0(4)
P1 C1 C10 C13 -30.7(5)
P1 C1 C10 C11A -178.5(9)
P1 C1 C10 C12A 62.4(6)
P1 C1 C10 C13A -44.6(11)
P2 C1 C10 C11 73.2(3)
P2 C1 C10 C12 -46.4(4)
P2 C1 C10 C13 -173.1(5)
P2 C1 C10 C11A 39.1(10)
P2 C1 C10 C12A -80.0(6)
P2 C1 C10 C13A 172.9(11)
P2 C2 C20 C21 -36.7(4)
P2 C2 C20 C22 -158.7(2)
P2 C2 C20 C23 82.7(3)
P2 C4 C40 C41 -66.6(3)
P2 C4 C40 C42 169.3(2)
P2 C4 C40 C43 54.1(3)
P3 C2 C20 C21 147.2(3)
P3 C2 C20 C22 25.2(3)
P3 C2 C20 C23 -93.4(3)
P3 C3 C4 P2 49.54(17)
P3 C3 C4 P5 157.81(13)
P3 C3 C4 C40 -77.3(3)
P3 C3 C30 C31 -179.3(2)
P3 C3 C30 C32 -62.2(3)
P3 C3 C30 C33 53.7(3)
P4 P1 C1 P2 -101.79(15)
P4 P1 C1 C10 110.8(2)
P4 C1 C10 C11 -62.3(3)
P4 C1 C10 C12 178.1(3)
P4 C1 C10 C13 51.4(5)
P4 C1 C10 C11A -96.4(9)
P4 C1 C10 C12A 144.5(6)
P4 C1 C10 C13A 37.5(11)
P4 C3 C4 P2 -56.30(17)
P4 C3 C4 P5 52.0(2)
P4 C3 C4 C40 176.84(19)
P4 C3 C30 C31 -74.1(3)
P4 C3 C30 C32 43.0(3)
P4 C3 C30 C33 158.9(2)
P5 P1 C1 P2 -14.64(14)
P5 P1 C1 P4 87.15(8)
P5 P1 C1 C10 -162.04(19)
P5 C4 C40 C41 176.5(2)
P5 C4 C40 C42 52.4(3)
P5 C4 C40 C43 -62.8(3)
S1 P2 C1 P1 -85.27(13)
S1 P2 C1 P4 -162.94(9)
S1 P2 C1 C10 58.4(3)
S1 P2 C2 P3 163.37(9)
S1 P2 C2 C20 -13.1(3)
C1 P2 C2 P3 -67.54(16)
C1 P2 C2 C20 116.0(3)
C2 P2 C1 P1 142.75(14)
C2 P2 C1 P4 65.08(16)
C2 P2 C1 C10 -73.6(3)
C3 P3 C2 P2 -4.65(17)
C3 P3 C2 C20 172.1(2)
C3 P4 C1 P1 -101.20(11)
C3 P4 C1 P2 6.11(16)
C3 P4 C1 C10 149.0(2)
C3 C4 C40 C41 50.4(3)
C3 C4 C40 C42 -73.7(3)
C3 C4 C40 C43 171.1(2)
C4 P2 C1 P1 42.00(16)
C4 P2 C1 P4 -35.67(16)
C4 P2 C1 C10 -174.4(3)
C4 P2 C2 P3 31.76(16)
C4 P2 C2 C20 -144.7(2)
C4 C3 C30 C31 50.8(4)
C4 C3 C30 C32 167.8(3)
C4 C3 C30 C33 -76.3(3)
C30 C3 C4 P2 179.6(2)
C30 C3 C4 P5 -72.1(3)
C30 C3 C4 C40 52.7(4)
P6 P9 C5 P7 107.73(15)
P6 P9 C5 C50 -110.5(2)
P6 C5 C50 C51 -140.8(2)
P6 C5 C50 C52 96.4(3)
P6 C5 C50 C53 -23.4(3)
P7 C5 C50 C51 76.0(3)
P7 C5 C50 C52 -46.8(3)
P7 C5 C50 C53 -166.6(2)
P7 C6 C60 C61 -42.2(4)
P7 C6 C60 C62 -165.0(2)
P7 C6 C60 C63 76.3(3)
P7 C8 C80 C81 -68.1(3)
P7 C8 C80 C82 165.4(2)
P7 C8 C80 C83 48.9(3)
P8 C6 C60 C61 141.9(3)
P8 C6 C60 C62 19.1(4)
P8 C6 C60 C63 -99.6(3)
P8 C7 C8 P7 49.48(18)
P8 C7 C8 P10 158.00(13)
P8 C7 C8 C80 -77.3(3)
P8 C7 C70 C71 -174.9(2)
P8 C7 C70 C72 -58.4(3)
P8 C7 C70 C73 58.5(3)
P9 P6 C5 P7 -101.56(15)
P9 P6 C5 C50 110.7(2)
P9 C5 C50 C51 -58.4(3)
P9 C5 C50 C52 178.8(2)
P9 C5 C50 C53 59.0(3)
P9 C7 C8 P7 -56.89(17)
P9 C7 C8 P10 51.6(2)
P9 C7 C8 C80 176.3(2)
P9 C7 C70 C71 -68.7(3)
P9 C7 C70 C72 47.8(3)
P9 C7 C70 C73 164.7(2)
P10 P6 C5 P7 -14.89(14)
P10 P6 C5 P9 86.67(8)
P10 P6 C5 C50 -162.62(19)
P10 C8 C80 C81 174.9(2)
P10 C8 C80 C82 48.4(3)
P10 C8 C80 C83 -68.2(3)
S2 P7 C5 P6 -84.43(14)
S2 P7 C5 P9 -162.19(9)
S2 P7 C5 C50 60.1(3)
S2 P7 C6 P8 162.19(9)
S2 P7 C6 C60 -14.2(3)
S2 P7 C8 P10 67.64(14)
S2 P7 C8 C7 -179.54(13)
S2 P7 C8 C80 -50.4(2)
C5 P7 C6 P8 -68.21(17)
C5 P7 C6 C60 115.4(3)
C5 P7 C8 P10 -56.20(15)
C5 P7 C8 C7 56.62(18)
C5 P7 C8 C80 -174.3(2)
C6 P7 C5 P6 143.47(14)
C6 P7 C5 P9 65.70(16)
C6 P7 C5 C50 -72.0(3)
C6 P7 C8 P10 -161.37(13)
C6 P7 C8 C7 -48.54(18)
C6 P7 C8 C80 80.5(2)
C7 P8 C6 P7 -4.05(17)
C7 P8 C6 C60 172.5(2)
C7 P9 C5 P6 -102.52(11)
C7 P9 C5 P7 5.21(16)
C7 P9 C5 C50 147.0(2)
C7 C8 C80 C81 48.7(3)
C7 C8 C80 C82 -77.8(3)
C7 C8 C80 C83 165.6(3)
C8 P7 C5 P6 42.47(16)
C8 P7 C5 P9 -35.30(16)
C8 P7 C5 C50 -173.0(2)
C8 P7 C6 P8 31.20(17)
C8 P7 C6 C60 -145.2(3)
C8 C7 C70 C71 55.1(4)
C8 C7 C70 C72 171.6(3)
C8 C7 C70 C73 -71.4(4)
C70 C7 C8 P7 179.4(2)
C70 C7 C8 P10 -72.1(3)
C70 C7 C8 C80 52.6(4)
